data_7134003
loop_
_publ_author_name
'Liu, Yi-Fu'
'Gil-Ram\'irez, Guzm\'an'
'Nakamura, Takashi'

_publ_section_title
;
 Synthesis of Macrocyclic Salen Rare-Earth Complexes and Their Framework
 Conversion Regulated by Coordination Sphere Engineering
;
_journal_name_full 'Chemical Communications'
_journal_paper_doi 10.1039/D4CC03851G
_journal_year 2024
_chemical_absolute_configuration rmad
_chemical_formula_moiety '(C141 H177 Co3 Lu3 N12 O33 P9), 3(H2 O)'
_chemical_formula_sum 'C141 H183 Co3 Lu3 N12 O36 P9'
_chemical_formula_weight 3602.41
_space_group_crystal_system cubic
_space_group_IT_number 197
_space_group_name_Hall 'I 2 2 3'
_space_group_name_H-M_alt 'I 2 3'
_atom_sites_solution_hydrogens geom
_audit_creation_method SHELXL-2018/3
_audit_update_record
;
2024-10-18 deposited with the CCDC.	2024-11-22 downloaded from the CCDC.
;
_cell_angle_alpha 90
_cell_angle_beta 90
_cell_angle_gamma 90
_cell_formula_units_Z 8
_cell_length_a 35.451(3)
_cell_length_b 35.451(3)
_cell_length_c 35.451(3)
_cell_measurement_reflns_used 9975
_cell_measurement_temperature 100(2)
_cell_measurement_theta_max 20.301
_cell_measurement_theta_min 2.298
_cell_volume 44554(7)
_computing_cell_refinement 'APEX3 (Bruker Nano, 2019)'
_computing_data_collection 'APEX2 (Bruker AXS, 2006)'
_computing_data_reduction 'APEX3 (Bruker Nano, 2019)'
_computing_publication_material 'Yadokari-XG (Wakita, Nemoto et al., 2009)'
_computing_structure_refinement 'SHELXL-2018/3 (Sheldrick, 2018)'
_computing_structure_solution 'SHELXT 2018/2 (Sheldrick, 2018)'
_diffrn_ambient_temperature 100(2)
_diffrn_detector_area_resol_mean 8.333
_diffrn_measured_fraction_theta_full 0.999
_diffrn_measured_fraction_theta_max 0.999
_diffrn_measurement_device_type 'Bruker D8 goniometer'
_diffrn_measurement_method '\f and \w scans'
_diffrn_radiation_monochromator 'multilayered confocal mirror'
_diffrn_radiation_source 'rotating anode X-ray tube'
_diffrn_radiation_type MoK\a
_diffrn_radiation_wavelength 0.71073
_diffrn_reflns_av_R_equivalents 0.0778
_diffrn_reflns_av_unetI/netI 0.0244
_diffrn_reflns_Laue_measured_fraction_full 0.999
_diffrn_reflns_Laue_measured_fraction_max 0.999
_diffrn_reflns_limit_h_max 44
_diffrn_reflns_limit_h_min -44
_diffrn_reflns_limit_k_max 44
_diffrn_reflns_limit_k_min -44
_diffrn_reflns_limit_l_max 44
_diffrn_reflns_limit_l_min -44
_diffrn_reflns_number 587824
_diffrn_reflns_point_group_measured_fraction_full 0.999
_diffrn_reflns_point_group_measured_fraction_max 0.999
_diffrn_reflns_theta_full 25.242
_diffrn_reflns_theta_max 26.361
_diffrn_reflns_theta_min 1.407
_exptl_absorpt_coefficient_mu 1.653
_exptl_absorpt_correction_T_max 0.7454
_exptl_absorpt_correction_T_min 0.6360
_exptl_absorpt_correction_type multi-scan
_exptl_absorpt_process_details
;    
 SADABS-2016/2 - Bruker AXS area detector scaling and absorption correction 
;
_exptl_crystal_colour yellow
_exptl_crystal_density_diffrn 1.074
_exptl_crystal_description block
_exptl_crystal_F_000 14640
_exptl_crystal_size_max 0.560
_exptl_crystal_size_mid 0.400
_exptl_crystal_size_min 0.290
_refine_diff_density_max 1.412
_refine_diff_density_min -1.040
_refine_diff_density_rms 0.091
_refine_ls_abs_structure_details
;
 Flack x determined using 5506 quotients [(I+)-(I-)]/[(I+)+(I-)]
 (Parsons, Flack and Wagner, Acta Cryst. B69 (2013) 249-259).
;
_refine_ls_abs_structure_Flack 0.044(5)
_refine_ls_extinction_method none
_refine_ls_goodness_of_fit_ref 1.075
_refine_ls_hydrogen_treatment constr
_refine_ls_matrix_type full
_refine_ls_number_parameters 629
_refine_ls_number_reflns 15201
_refine_ls_number_restraints 70
_refine_ls_restrained_S_all 1.082
_refine_ls_R_factor_all 0.0722
_refine_ls_R_factor_gt 0.0519
_refine_ls_shift/su_max 0.002
_refine_ls_shift/su_mean 0.000
_refine_ls_structure_factor_coef Fsqd
_refine_ls_weighting_details 'w=1/[\s^2^(Fo^2^)+(0.0538P)^2^+325.1148P] where P=(Fo^2^+2Fc^2^)/3'
_refine_ls_weighting_scheme calc
_refine_ls_wR_factor_gt 0.1220
_refine_ls_wR_factor_ref 0.1429
_reflns_Friedel_coverage 0.903
_reflns_Friedel_fraction_full 0.999
_reflns_Friedel_fraction_max 0.999
_reflns_number_gt 12700
_reflns_number_total 15201
_reflns_threshold_expression 'I > 2\s(I)'
_cod_data_source_file d4cc03851g2.cif
_cod_data_source_block n611b_a_sq
_cod_original_cell_volume 44552(9)
_cod_database_code 7134003
_shelx_shelxl_version_number 2018/3
_shelx_space_group_comment
;
The symmetry employed for this shelxl refinement is uniquely defined
by the following loop, which should always be used as a source of
symmetry information in preference to the above space-group names.
They are only intended as comments.
;
_shelx_estimated_absorpt_t_min 0.458
_shelx_estimated_absorpt_t_max 0.646

loop_
_space_group_symop_operation_xyz
'x, y, z'
'-x, -y, z'
'x, -y, -z'
'-x, y, -z'
'z, x, y'
'y, z, x'
'-z, -x, y'
'-y, z, -x'
'z, -x, -y'
'-y, -z, x'
'-z, x, -y'
'y, -z, -x'
'x+1/2, y+1/2, z+1/2'
'-x+1/2, -y+1/2, z+1/2'
'x+1/2, -y+1/2, -z+1/2'
'-x+1/2, y+1/2, -z+1/2'
'z+1/2, x+1/2, y+1/2'
'y+1/2, z+1/2, x+1/2'
'-z+1/2, -x+1/2, y+1/2'
'-y+1/2, z+1/2, -x+1/2'
'z+1/2, -x+1/2, -y+1/2'
'-y+1/2, -z+1/2, x+1/2'
'-z+1/2, x+1/2, -y+1/2'
'y+1/2, -z+1/2, -x+1/2'

loop_
_atom_site_label
_atom_site_type_symbol
_atom_site_fract_x
_atom_site_fract_y
_atom_site_fract_z
_atom_site_U_iso_or_equiv
_atom_site_adp_type
_atom_site_occupancy
_atom_site_site_symmetry_order
_atom_site_calc_flag
_atom_site_refinement_flags_posn
_atom_site_refinement_flags_adp
_atom_site_refinement_flags_occupancy
_atom_site_disorder_assembly
_atom_site_disorder_group
Lu1 Lu 0.68110(2) 0.86025(2) 0.89765(2) 0.04760(13) Uani 1 1 d . . . . .
Co1 Co 0.61219(6) 0.78471(6) 0.83891(6) 0.0824(6) Uani 1 1 d . . . . .
N5 N 0.7417(2) 0.9398(2) 0.8252(2) 0.049(2) Uani 1 1 d . . . . .
O1 O 0.7183(2) 0.8988(2) 0.8669(2) 0.065(2) Uani 1 1 d . . . . .
O2 O 0.7337(2) 0.8371(2) 0.9205(2) 0.058(2) Uani 1 1 d . . . . .
C38 C 0.7414(3) 0.8181(3) 0.9502(3) 0.044(2) Uani 1 1 d . . . . .
C12 C 0.7417(3) 0.9737(3) 0.8065(3) 0.047(2) Uani 1 1 d . . . . .
C14 C 0.7155(3) 1.0010(3) 0.8154(3) 0.050(2) Uani 1 1 d . . . . .
H49 H 0.714642 1.023960 0.801544 0.060 Uiso 1 1 calc R U . . .
N3 N 0.7682(3) 0.7911(2) 0.9479(2) 0.048(2) Uani 1 1 d . . . . .
C47 C 0.6773(5) 0.8179(4) 1.1232(3) 0.076(4) Uani 1 1 d . . . . .
N2 N 0.6589(3) 0.9223(2) 0.9125(2) 0.053(2) Uani 1 1 d . . . . .
C48 C 0.6895(3) 0.9610(3) 0.8638(3) 0.045(2) Uani 1 1 d . . . . .
N4 N 0.6788(3) 0.8731(2) 0.9642(2) 0.050(2) Uani 1 1 d . . . . .
C28 C 0.7325(3) 0.8037(3) 1.0174(3) 0.054(3) Uani 1 1 d . . . . .
C29 C 0.7127(3) 0.8083(3) 1.0541(3) 0.050(2) Uani 1 1 d . . . . .
C11 C 0.7172(3) 0.9325(3) 0.8528(3) 0.053(3) Uani 1 1 d . . . . .
C30 C 0.7237(3) 0.8253(3) 0.9863(3) 0.046(2) Uani 1 1 d . . . . .
C1 C 0.6546(4) 0.9062(3) 0.9775(4) 0.070(4) Uani 1 1 d . . . . .
H38 H 0.671586 0.927168 0.985645 0.084 Uiso 1 1 calc R U . . .
C31 C 0.6592(4) 0.7983(3) 1.0940(3) 0.064(3) Uani 1 1 d . . . . .
H25 H 0.634921 0.787634 1.098181 0.077 Uiso 1 1 calc R U . . .
C39 C 0.7596(3) 0.7756(3) 1.0131(3) 0.053(3) Uani 1 1 d . . . . .
H26 H 0.765676 0.759508 1.033645 0.064 Uiso 1 1 calc R U . . .
C18 C 0.6609(3) 1.0245(3) 0.8534(3) 0.053(3) Uani 1 1 d . . . . .
C32 C 0.6975(3) 0.8568(3) 0.9908(3) 0.051(3) Uani 1 1 d . . . . .
H27 H 0.693905 0.866129 1.015711 0.061 Uiso 1 1 calc R U . . .
C41 C 0.6132(5) 0.9880(5) 0.8184(6) 0.109(6) Uani 1 1 d . . . . .
H50 H 0.587001 0.991157 0.810124 0.164 Uiso 1 1 calc R U . . .
H51 H 0.629425 0.984284 0.796313 0.164 Uiso 1 1 calc R U . . .
H52 H 0.615026 0.965958 0.834974 0.164 Uiso 1 1 calc R U . . .
C19 C 0.6643(3) 0.9550(3) 0.8956(3) 0.054(3) Uani 1 1 d . . . . .
H39 H 0.650706 0.976124 0.904785 0.065 Uiso 1 1 calc R U . . .
C20 C 0.6456(6) 1.0836(4) 0.8817(4) 0.083(4) Uani 1 1 d . . . . .
H53 H 0.652717 1.104296 0.897160 0.099 Uiso 1 1 calc R U . . .
C44 C 0.6590(6) 0.8211(4) 1.1619(4) 0.104(6) Uani 1 1 d . . . . .
H28 H 0.633408 0.810682 1.160865 0.156 Uiso 1 1 calc R U . . .
H29 H 0.673957 0.806886 1.180340 0.156 Uiso 1 1 calc R U . . .
H30 H 0.657884 0.847635 1.169428 0.156 Uiso 1 1 calc R U . . .
C15 C 0.6899(3) 0.9945(3) 0.8452(3) 0.047(2) Uani 1 1 d . . . . .
C45 C 0.6553(4) 0.7751(4) 1.0277(4) 0.074(4) Uani 1 1 d . . . . .
H31 H 0.630370 0.767307 1.036753 0.111 Uiso 1 1 calc R U . . .
H32 H 0.652317 0.792615 1.006493 0.111 Uiso 1 1 calc R U . . .
H33 H 0.669400 0.752835 1.019286 0.111 Uiso 1 1 calc R U . . .
C33 C 0.6764(4) 0.7942(3) 1.0590(3) 0.057(3) Uani 1 1 d . . . . .
C2 C 0.6100(5) 0.9551(5) 0.9550(5) 0.107(7) Uani 1 1 d . . . . .
H40 H 0.627865 0.974584 0.964085 0.128 Uiso 1 1 calc R U . . .
H41 H 0.595984 0.965487 0.933229 0.128 Uiso 1 1 calc R U . . .
C10 C 0.6067(7) 0.9327(5) 1.0227(5) 0.142(10) Uani 1 1 d . . . . .
H42 H 0.624617 0.952907 1.029791 0.170 Uiso 1 1 calc R U . . .
H43 H 0.589771 0.927671 1.044355 0.170 Uiso 1 1 calc R U . . .
C21 C 0.6108(7) 1.0826(4) 0.8676(5) 0.102(7) Uani 1 1 d . . . . .
C22 C 0.5994(4) 1.0518(4) 0.8457(5) 0.083(4) Uani 1 1 d . . . . .
H54 H 0.574726 1.050522 0.835395 0.099 Uiso 1 1 calc R U . . .
C34 C 0.7300(4) 0.8270(4) 1.0831(4) 0.075(4) Uani 1 1 d . . . . .
C46 C 0.7683(6) 0.8455(7) 1.0774(5) 0.123(8) Uani 1 1 d . . . . .
H34 H 0.776303 0.857607 1.100948 0.185 Uiso 1 1 calc R U . . .
H35 H 0.786788 0.826352 1.070109 0.185 Uiso 1 1 calc R U . . .
H36 H 0.766416 0.864599 1.057459 0.185 Uiso 1 1 calc R U . . .
C42 C 0.7121(6) 1.0601(4) 0.8907(5) 0.102(6) Uani 1 1 d . . . . .
H55 H 0.726874 1.037956 0.883117 0.153 Uiso 1 1 calc R U . . .
H56 H 0.723940 1.082924 0.880431 0.153 Uiso 1 1 calc R U . . .
H57 H 0.711371 1.061702 0.918240 0.153 Uiso 1 1 calc R U . . .
C5 C 0.6285(5) 0.8956(5) 1.0107(4) 0.098(6) Uani 1 1 d . . . . .
H44 H 0.643531 0.885886 1.032097 0.117 Uiso 1 1 calc R U . . .
H45 H 0.610396 0.875873 1.002822 0.117 Uiso 1 1 calc R U . . .
C35 C 0.7127(5) 0.8304(5) 1.1178(4) 0.092(5) Uani 1 1 d . . . . .
H37 H 0.725971 0.841738 1.138113 0.110 Uiso 1 1 calc R U . . .
C23 C 0.6258(4) 1.0229(4) 0.8396(4) 0.073(4) Uani 1 1 d . . . . .
C7 C 0.6319(4) 0.9191(3) 0.9430(3) 0.072(4) Uani 1 1 d . . . . .
H46 H 0.613295 0.898957 0.936421 0.087 Uiso 1 1 calc R U . . .
C62 C 0.5828(6) 0.9446(7) 0.9862(5) 0.139(10) Uani 1 1 d . . . . .
H47 H 0.566662 0.923348 0.978048 0.167 Uiso 1 1 calc R U . . .
H48 H 0.566356 0.966346 0.992260 0.167 Uiso 1 1 calc R U . . .
C43 C 0.5826(6) 1.1141(5) 0.8764(6) 0.119(7) Uani 1 1 d . . . . .
H58 H 0.558607 1.108832 0.863748 0.179 Uiso 1 1 calc R U . . .
H59 H 0.578566 1.115552 0.903677 0.179 Uiso 1 1 calc R U . . .
H60 H 0.592665 1.138249 0.867291 0.179 Uiso 1 1 calc R U . . .
P1 P 0.67107(14) 0.78576(12) 0.83593(16) 0.1005(15) Uani 1 1 d D . . . .
P2 P 0.60788(18) 0.84429(14) 0.83572(18) 0.124(2) Uani 1 1 d D . . . .
P3 P 0.6144(2) 0.7902(2) 0.89981(19) 0.156(3) Uani 1 1 d D . . . .
C49 C 0.6709(4) 1.0565(3) 0.8749(3) 0.060(3) Uani 1 1 d . . . . .
O6 O 0.6496(3) 0.8102(3) 0.9166(3) 0.083(3) Uani 1 1 d . . . . .
C50 C 0.7712(3) 0.9792(3) 0.7772(3) 0.045(2) Uani 1 1 d . . . . .
O5 O 0.6916(3) 0.8217(3) 0.8480(3) 0.084(3) Uani 1 1 d . . . . .
O7 O 0.6276(3) 0.8683(2) 0.8649(3) 0.092(3) Uani 1 1 d . . . . .
O3 O 0.6826(4) 0.7501(3) 0.8644(5) 0.138(5) Uani 1 1 d D . . . .
O4 O 0.6882(5) 0.7720(4) 0.7976(5) 0.143(6) Uani 1 1 d D . . . .
C53 C 0.5920(5) 0.7285(5) 0.8368(6) 0.094(5) Uani 1 1 d . . . . .
H61 H 0.597625 0.708830 0.854053 0.113 Uiso 1 1 calc R U . . .
C57 C 0.6092(8) 0.7370(5) 0.8051(6) 0.125(8) Uani 1 1 d G . . . .
H62 H 0.630614 0.724229 0.795230 0.151 Uiso 1 1 calc R U . . .
C54 C 0.5909(9) 0.7682(7) 0.7877(7) 0.148(11) Uani 1 1 d G . . . .
H63 H 0.598893 0.780495 0.765240 0.177 Uiso 1 1 calc R U . . .
C55 C 0.5609(7) 0.7774(8) 0.8081(11) 0.168(14) Uani 1 1 d G . . . .
H64 H 0.542137 0.795466 0.801772 0.201 Uiso 1 1 calc R U . . .
C56 C 0.5622(6) 0.7566(5) 0.8390(8) 0.131(9) Uani 1 1 d G . . . .
H65 H 0.545749 0.759589 0.859953 0.157 Uiso 1 1 calc R U . . .
C51 C 0.7214(5) 0.7442(6) 0.8759(8) 0.159(12) Uani 1 1 d D . . . .
H7 H 0.722871 0.722121 0.892428 0.238 Uiso 1 1 calc R U . . .
H8 H 0.737117 0.739972 0.853489 0.238 Uiso 1 1 calc R U . . .
H9 H 0.730535 0.766506 0.889413 0.238 Uiso 1 1 calc R U . . .
C52 C 0.6874(12) 0.7990(8) 0.7687(7) 0.207(16) Uani 1 1 d D . . . .
H10 H 0.698598 0.788301 0.745742 0.310 Uiso 1 1 calc R U . . .
H11 H 0.661288 0.806391 0.763590 0.310 Uiso 1 1 calc R U . . .
H12 H 0.701938 0.821251 0.776418 0.310 Uiso 1 1 calc R U . . .
O9 O 0.5693(5) 0.8638(5) 0.8262(6) 0.199(9) Uani 1 1 d D . . . .
O10 O 0.6250(7) 0.8544(4) 0.7937(3) 0.193(8) Uani 1 1 d D . . . .
O8 O 0.5746(4) 0.8126(6) 0.9131(7) 0.204(8) Uani 1 1 d D . . . .
C58 C 0.5642(9) 0.8200(12) 0.9515(9) 0.26(2) Uani 1 1 d D . . . .
H13 H 0.539973 0.833312 0.952052 0.396 Uiso 1 1 calc R U . . .
H14 H 0.561892 0.796097 0.965186 0.396 Uiso 1 1 calc R U . . .
H15 H 0.583589 0.835646 0.963455 0.396 Uiso 1 1 calc R U . . .
O11 O 0.6043(6) 0.7556(5) 0.9252(5) 0.171(7) Uani 1 1 d D . . . .
C60 C 0.6390(10) 0.8907(6) 0.7843(6) 0.205(16) Uani 1 1 d D . . . .
H16 H 0.647773 0.890764 0.758068 0.307 Uiso 1 1 calc R U . . .
H17 H 0.618884 0.909456 0.787290 0.307 Uiso 1 1 calc R U . . .
H18 H 0.660063 0.897084 0.801043 0.307 Uiso 1 1 calc R U . . .
C63 C 0.5472(9) 0.8817(10) 0.8545(11) 0.29(2) Uani 1 1 d D . . . .
H19 H 0.524297 0.892140 0.843141 0.439 Uiso 1 1 calc R U . . .
H20 H 0.540264 0.863158 0.873849 0.439 Uiso 1 1 calc R U . . .
H21 H 0.561847 0.902053 0.866155 0.439 Uiso 1 1 calc R U . . .
C64 C 0.6375(11) 0.7304(8) 0.9263(15) 0.32(3) Uani 1 1 d D . . . .
H22 H 0.631931 0.708379 0.942066 0.484 Uiso 1 1 calc R U . . .
H23 H 0.643541 0.722000 0.900623 0.484 Uiso 1 1 calc R U . . .
H24 H 0.659120 0.744031 0.936815 0.484 Uiso 1 1 calc R U . . .
O12 O 0.78931(12) 0.87091(12) 0.88932(12) 0.0149(9) Uani 1 1 d . . . . .

loop_
_atom_site_aniso_label
_atom_site_aniso_U_11
_atom_site_aniso_U_22
_atom_site_aniso_U_33
_atom_site_aniso_U_23
_atom_site_aniso_U_13
_atom_site_aniso_U_12
Lu1 0.0576(3) 0.0371(2) 0.0481(3) 0.00949(18) 0.0165(2) 0.00910(19)
Co1 0.0922(15) 0.0610(11) 0.0940(14) 0.0073(10) -0.0308(11) -0.0026(10)
N5 0.048(5) 0.048(5) 0.051(5) 0.007(4) 0.025(4) 0.001(4)
O1 0.069(5) 0.045(4) 0.079(5) 0.021(4) 0.044(4) 0.016(4)
O2 0.071(5) 0.056(4) 0.046(4) 0.002(3) 0.025(4) 0.014(4)
C38 0.039(5) 0.040(5) 0.052(6) 0.014(4) 0.010(4) -0.002(4)
C12 0.041(5) 0.049(6) 0.053(6) 0.013(5) 0.013(4) -0.001(4)
C14 0.049(5) 0.034(5) 0.067(7) 0.000(5) 0.007(5) -0.005(4)
N3 0.057(5) 0.039(4) 0.048(5) 0.002(4) 0.007(4) 0.013(4)
C47 0.130(13) 0.060(7) 0.039(6) 0.009(5) 0.038(7) 0.035(8)
N2 0.075(6) 0.034(4) 0.049(5) 0.010(4) 0.007(4) 0.012(4)
C48 0.050(6) 0.031(4) 0.054(6) 0.004(4) 0.013(5) 0.002(4)
N4 0.063(5) 0.035(4) 0.052(5) 0.020(4) 0.031(4) 0.014(4)
C28 0.058(6) 0.049(6) 0.055(6) -0.001(5) 0.022(5) 0.001(5)
C29 0.063(7) 0.050(6) 0.039(5) -0.001(4) 0.002(5) 0.020(5)
C11 0.067(7) 0.046(6) 0.046(6) 0.011(4) 0.023(5) 0.008(5)
C30 0.049(5) 0.043(5) 0.045(5) 0.001(4) 0.008(4) 0.000(4)
C1 0.079(8) 0.050(7) 0.081(8) 0.005(6) 0.036(7) 0.030(6)
C31 0.083(8) 0.054(6) 0.055(7) 0.013(5) 0.038(6) 0.030(6)
C39 0.061(7) 0.056(6) 0.043(6) 0.005(5) 0.017(5) 0.009(5)
C18 0.057(6) 0.039(5) 0.062(7) 0.016(5) 0.014(5) 0.002(5)
C32 0.055(6) 0.035(5) 0.062(6) -0.009(5) 0.027(5) 0.017(4)
C41 0.081(11) 0.092(12) 0.155(17) 0.003(12) -0.037(12) 0.000(9)
C19 0.067(7) 0.050(6) 0.045(6) 0.012(5) 0.019(5) 0.023(5)
C20 0.115(13) 0.058(8) 0.076(9) 0.016(6) 0.032(9) 0.016(8)
C44 0.179(18) 0.069(9) 0.064(8) 0.003(7) 0.063(10) 0.041(10)
C15 0.046(6) 0.046(5) 0.050(5) 0.002(4) 0.007(4) 0.008(4)
C45 0.063(8) 0.099(10) 0.060(7) -0.012(7) 0.018(6) -0.007(7)
C33 0.082(8) 0.048(6) 0.039(5) 0.005(4) 0.011(5) 0.017(6)
C2 0.119(13) 0.100(11) 0.101(11) 0.058(9) 0.080(10) 0.075(10)
C10 0.20(2) 0.109(13) 0.112(13) 0.052(11) 0.114(15) 0.115(14)
C21 0.164(19) 0.053(8) 0.088(11) 0.024(8) 0.062(12) 0.037(10)
C22 0.073(9) 0.072(9) 0.103(11) 0.014(8) 0.021(8) 0.027(7)
C34 0.085(9) 0.076(9) 0.063(8) -0.005(7) 0.013(7) 0.001(7)
C46 0.112(14) 0.17(2) 0.084(11) -0.062(13) 0.008(10) -0.044(14)
C42 0.151(17) 0.053(8) 0.102(12) -0.006(8) -0.024(12) 0.010(9)
C5 0.114(12) 0.109(11) 0.070(8) 0.042(8) 0.067(8) 0.074(10)
C35 0.122(14) 0.101(12) 0.052(8) -0.030(8) 0.006(8) 0.008(10)
C23 0.072(8) 0.054(7) 0.092(10) 0.009(7) 0.022(7) 0.020(6)
C7 0.091(9) 0.055(7) 0.071(7) 0.025(6) 0.051(7) 0.053(7)
C62 0.157(18) 0.169(19) 0.091(12) 0.063(13) 0.076(12) 0.107(16)
C43 0.152(17) 0.074(10) 0.131(15) 0.020(10) 0.055(13) 0.054(11)
P1 0.099(3) 0.067(2) 0.135(4) -0.030(3) -0.024(3) 0.010(2)
P2 0.147(5) 0.073(3) 0.151(5) -0.023(3) -0.071(4) 0.047(3)
P3 0.168(6) 0.177(6) 0.124(5) 0.051(4) -0.028(4) -0.115(5)
C49 0.096(9) 0.026(5) 0.060(7) 0.004(4) 0.004(6) 0.004(5)
O6 0.107(8) 0.067(6) 0.074(6) 0.032(5) -0.021(5) -0.024(5)
C50 0.034(5) 0.042(5) 0.059(6) 0.018(4) 0.009(4) 0.006(4)
O5 0.088(7) 0.078(6) 0.086(7) -0.015(5) 0.027(5) 0.000(5)
O7 0.134(9) 0.050(5) 0.094(7) -0.022(5) -0.039(7) 0.029(5)
O3 0.130(11) 0.066(6) 0.219(13) -0.034(7) -0.075(11) 0.022(7)
O4 0.145(12) 0.100(9) 0.185(12) -0.077(9) 0.043(11) -0.024(9)
C53 0.097(12) 0.080(10) 0.105(13) 0.021(9) -0.028(10) -0.030(9)
C57 0.19(2) 0.078(12) 0.113(15) -0.007(11) -0.059(16) -0.026(14)
C54 0.20(3) 0.102(16) 0.14(2) -0.007(14) -0.11(2) -0.049(18)
C55 0.103(17) 0.14(2) 0.26(4) 0.02(2) -0.09(2) 0.020(16)
C56 0.114(15) 0.072(11) 0.21(2) 0.002(13) -0.093(17) -0.021(10)
C51 0.104(15) 0.105(15) 0.27(3) -0.092(18) -0.054(18) 0.040(12)
C52 0.30(4) 0.14(2) 0.18(3) -0.039(14) 0.06(3) 0.02(3)
O9 0.205(14) 0.135(12) 0.257(19) -0.075(14) -0.170(13) 0.078(12)
O10 0.42(2) 0.093(9) 0.069(7) 0.000(7) -0.063(10) -0.013(13)
O8 0.106(11) 0.27(2) 0.24(2) 0.008(19) 0.048(13) -0.070(11)
C58 0.16(3) 0.39(6) 0.24(3) 0.03(4) 0.10(3) -0.07(3)
O11 0.198(17) 0.130(11) 0.185(15) 0.007(11) 0.028(14) -0.114(11)
C60 0.40(5) 0.099(14) 0.114(17) 0.036(13) -0.10(2) -0.03(2)
C63 0.17(3) 0.20(3) 0.51(6) -0.16(4) -0.07(3) 0.08(3)
C64 0.35(4) 0.14(3) 0.48(8) -0.10(4) -0.17(5) -0.01(3)
O12 0.012(2) 0.018(2) 0.014(2) 0.0035(17) 0.0077(16) 0.0002(16)

loop_
_atom_type_symbol
_atom_type_description
_atom_type_scat_dispersion_real
_atom_type_scat_dispersion_imag
_atom_type_scat_source
C C 0.0033 0.0016 'International Tables Vol C Tables 4.2.6.8 and 6.1.1.4'
H H 0.0000 0.0000 'International Tables Vol C Tables 4.2.6.8 and 6.1.1.4'
N N 0.0061 0.0033 'International Tables Vol C Tables 4.2.6.8 and 6.1.1.4'
O O 0.0106 0.0060 'International Tables Vol C Tables 4.2.6.8 and 6.1.1.4'
P P 0.1023 0.0942 'International Tables Vol C Tables 4.2.6.8 and 6.1.1.4'
Co Co 0.3494 0.9721 'International Tables Vol C Tables 4.2.6.8 and 6.1.1.4'
Lu Lu -0.4720 5.8584 'International Tables Vol C Tables 4.2.6.8 and 6.1.1.4'

loop_
_geom_angle_atom_site_label_1
_geom_angle_atom_site_label_2
_geom_angle_atom_site_label_3
_geom_angle
_geom_angle_site_symmetry_1
_geom_angle_site_symmetry_3
_geom_angle_publ_flag
O1 Lu1 O2 84.6(3) . . ?
O1 Lu1 O6 163.8(4) . . ?
O2 Lu1 O6 91.0(3) . . ?
O1 Lu1 O7 99.9(4) . . ?
O2 Lu1 O7 163.4(3) . . ?
O6 Lu1 O7 80.3(4) . . ?
O1 Lu1 O5 83.7(3) . . ?
O2 Lu1 O5 85.5(3) . . ?
O6 Lu1 O5 80.4(4) . . ?
O7 Lu1 O5 79.2(4) . . ?
O1 Lu1 N2 74.6(3) . . ?
O2 Lu1 N2 122.8(3) . . ?
O6 Lu1 N2 120.4(4) . . ?
O7 Lu1 N2 73.7(3) . . ?
O5 Lu1 N2 141.4(4) . . ?
O1 Lu1 N4 113.0(3) . . ?
O2 Lu1 N4 74.8(3) . . ?
O6 Lu1 N4 80.6(3) . . ?
O7 Lu1 N4 117.1(4) . . ?
O5 Lu1 N4 152.2(3) . . ?
N2 Lu1 N4 66.3(3) . . ?
C56 Co1 C54 62.7(12) . . ?
C56 Co1 C57 63.7(11) . . ?
C54 Co1 C57 40.3(9) . . ?
C56 Co1 P1 151.6(6) . . ?
C54 Co1 P1 109.1(10) . . ?
C57 Co1 P1 92.1(8) . . ?
C56 Co1 C53 40.9(7) . . ?
C54 Co1 C53 64.9(8) . . ?
C57 Co1 C53 36.5(8) . . ?
P1 Co1 C53 110.7(5) . . ?
C56 Co1 P2 115.2(6) . . ?
C54 Co1 P2 102.1(7) . . ?
C57 Co1 P2 141.0(6) . . ?
P1 Co1 P2 93.0(2) . . ?
C53 Co1 P2 155.5(5) . . ?
C56 Co1 C55 36.8(11) . . ?
C54 Co1 C55 36.9(11) . . ?
C57 Co1 C55 64.1(11) . . ?
P1 Co1 C55 145.7(11) . . ?
C53 Co1 C55 65.2(9) . . ?
P2 Co1 C55 91.8(8) . . ?
C56 Co1 P3 94.2(8) . . ?
C54 Co1 P3 156.9(9) . . ?
C57 Co1 P3 130.6(7) . . ?
P1 Co1 P3 90.8(3) . . ?
C53 Co1 P3 97.6(6) . . ?
P2 Co1 P3 88.1(3) . . ?
C55 Co1 P3 123.3(11) . . ?
C11 N5 C12 121.7(9) . . ?
C11 O1 Lu1 138.5(7) . . ?
C38 O2 Lu1 133.0(6) . . ?
O2 C38 N3 118.1(9) . . ?
O2 C38 C30 122.9(9) . . ?
N3 C38 C30 118.9(9) . . ?
N5 C12 C14 120.4(9) . . ?
N5 C12 C50 116.9(9) . . ?
C14 C12 C50 122.7(9) . . ?
C12 C14 C15 119.2(10) . . ?
C12 C14 H49 120.4 . . ?
C15 C14 H49 120.4 . . ?
C38 N3 C50 119.1(8) . 5 ?
C35 C47 C31 119.0(11) . . ?
C35 C47 C44 120.2(16) . . ?
C31 C47 C44 120.4(15) . . ?
C19 N2 C7 120.4(9) . . ?
C19 N2 Lu1 131.1(7) . . ?
C7 N2 Lu1 108.0(6) . . ?
C15 C48 C19 120.7(9) . . ?
C15 C48 C11 118.0(9) . . ?
C19 C48 C11 121.2(8) . . ?
C32 N4 C1 114.1(9) . . ?
C32 N4 Lu1 127.9(6) . . ?
C1 N4 Lu1 117.9(7) . . ?
C30 C28 C39 118.0(9) . . ?
C30 C28 C29 122.2(10) . . ?
C39 C28 C29 119.8(10) . . ?
C34 C29 C33 119.6(10) . . ?
C34 C29 C28 120.0(11) . . ?
C33 C29 C28 120.4(10) . . ?
O1 C11 N5 116.3(9) . . ?
O1 C11 C48 123.8(9) . . ?
N5 C11 C48 119.8(9) . . ?
C28 C30 C38 120.6(9) . . ?
C28 C30 C32 118.8(9) . . ?
C38 C30 C32 120.5(9) . . ?
N4 C1 C7 106.1(10) . . ?
N4 C1 C5 112.7(9) . . ?
C7 C1 C5 111.5(11) . . ?
N4 C1 H38 108.8 . . ?
C7 C1 H38 108.8 . . ?
C5 C1 H38 108.8 . . ?
C33 C31 C47 120.5(13) . . ?
C33 C31 H25 119.7 . . ?
C47 C31 H25 119.7 . . ?
C50 C39 C28 119.6(10) 5 . ?
C50 C39 H26 120.2 5 . ?
C28 C39 H26 120.2 . . ?
C23 C18 C49 117.7(11) . . ?
C23 C18 C15 122.3(11) . . ?
C49 C18 C15 119.9(11) . . ?
N4 C32 C30 126.1(9) . . ?
N4 C32 H27 116.9 . . ?
C30 C32 H27 116.9 . . ?
C23 C41 H50 109.5 . . ?
C23 C41 H51 109.5 . . ?
H50 C41 H51 109.5 . . ?
C23 C41 H52 109.5 . . ?
H50 C41 H52 109.5 . . ?
H51 C41 H52 109.5 . . ?
N2 C19 C48 124.9(9) . . ?
N2 C19 H39 117.6 . . ?
C48 C19 H39 117.6 . . ?
C21 C20 C49 122.3(17) . . ?
C21 C20 H53 118.9 . . ?
C49 C20 H53 118.9 . . ?
C47 C44 H28 109.5 . . ?
C47 C44 H29 109.5 . . ?
H28 C44 H29 109.5 . . ?
C47 C44 H30 109.5 . . ?
H28 C44 H30 109.5 . . ?
H29 C44 H30 109.5 . . ?
C48 C15 C14 120.8(9) . . ?
C48 C15 C18 121.0(9) . . ?
C14 C15 C18 117.9(9) . . ?
C33 C45 H31 109.5 . . ?
C33 C45 H32 109.5 . . ?
H31 C45 H32 109.5 . . ?
C33 C45 H33 109.5 . . ?
H31 C45 H33 109.5 . . ?
H32 C45 H33 109.5 . . ?
C29 C33 C31 118.7(12) . . ?
C29 C33 C45 122.1(10) . . ?
C31 C33 C45 119.1(12) . . ?
C62 C2 C7 108.5(12) . . ?
C62 C2 H40 110.0 . . ?
C7 C2 H40 110.0 . . ?
C62 C2 H41 110.0 . . ?
C7 C2 H41 110.0 . . ?
H40 C2 H41 108.4 . . ?
C5 C10 C62 105.0(15) . . ?
C5 C10 H42 110.7 . . ?
C62 C10 H42 110.7 . . ?
C5 C10 H43 110.7 . . ?
C62 C10 H43 110.7 . . ?
H42 C10 H43 108.8 . . ?
C20 C21 C22 119.8(15) . . ?
C20 C21 C43 120.5(19) . . ?
C22 C21 C43 120(2) . . ?
C21 C22 C23 117.6(16) . . ?
C21 C22 H54 121.2 . . ?
C23 C22 H54 121.2 . . ?
C29 C34 C35 120.9(14) . . ?
C29 C34 C46 120.5(12) . . ?
C35 C34 C46 118.6(14) . . ?
C34 C46 H34 109.5 . . ?
C34 C46 H35 109.5 . . ?
H34 C46 H35 109.5 . . ?
C34 C46 H36 109.5 . . ?
H34 C46 H36 109.5 . . ?
H35 C46 H36 109.5 . . ?
C49 C42 H55 109.5 . . ?
C49 C42 H56 109.5 . . ?
H55 C42 H56 109.5 . . ?
C49 C42 H57 109.5 . . ?
H55 C42 H57 109.5 . . ?
H56 C42 H57 109.5 . . ?
C1 C5 C10 107.3(11) . . ?
C1 C5 H44 110.3 . . ?
C10 C5 H44 110.3 . . ?
C1 C5 H45 110.3 . . ?
C10 C5 H45 110.3 . . ?
H44 C5 H45 108.5 . . ?
C47 C35 C34 121.0(14) . . ?
C47 C35 H37 119.5 . . ?
C34 C35 H37 119.5 . . ?
C18 C23 C22 122.1(14) . . ?
C18 C23 C41 119.2(12) . . ?
C22 C23 C41 118.5(14) . . ?
N2 C7 C1 105.9(10) . . ?
N2 C7 C2 118.1(9) . . ?
C1 C7 C2 106.7(12) . . ?
N2 C7 H46 108.6 . . ?
C1 C7 H46 108.6 . . ?
C2 C7 H46 108.6 . . ?
C2 C62 C10 108.6(17) . . ?
C2 C62 H47 110.0 . . ?
C10 C62 H47 110.0 . . ?
C2 C62 H48 110.0 . . ?
C10 C62 H48 110.0 . . ?
H47 C62 H48 108.4 . . ?
C21 C43 H58 109.5 . . ?
C21 C43 H59 109.5 . . ?
H58 C43 H59 109.5 . . ?
C21 C43 H60 109.5 . . ?
H58 C43 H60 109.5 . . ?
H59 C43 H60 109.5 . . ?
O5 P1 O4 108.6(7) . . ?
O5 P1 O3 110.3(7) . . ?
O4 P1 O3 101.2(9) . . ?
O5 P1 Co1 118.4(4) . . ?
O4 P1 Co1 115.2(7) . . ?
O3 P1 Co1 101.5(6) . . ?
O7 P2 O9 107.6(7) . . ?
O7 P2 O10 109.0(9) . . ?
O9 P2 O10 91.7(12) . . ?
O7 P2 Co1 119.4(4) . . ?
O9 P2 Co1 120.9(8) . . ?
O10 P2 Co1 103.7(6) . . ?
O6 P3 O11 108.7(9) . . ?
O6 P3 O8 110.6(9) . . ?
O11 P3 O8 91.0(12) . . ?
O6 P3 Co1 116.7(5) . . ?
O11 P3 Co1 119.6(8) . . ?
O8 P3 Co1 106.9(9) . . ?
C20 C49 C18 120.4(14) . . ?
C20 C49 C42 120.1(13) . . ?
C18 C49 C42 119.5(11) . . ?
P3 O6 Lu1 131.2(5) . . ?
N3 C50 C39 123.7(9) 6 6 ?
N3 C50 C12 115.1(8) 6 . ?
C39 C50 C12 121.1(9) 6 . ?
P1 O5 Lu1 130.2(6) . . ?
P2 O7 Lu1 132.4(5) . . ?
C51 O3 P1 120.8(16) . . ?
C52 O4 P1 114.5(15) . . ?
C57 C53 C56 103(2) . . ?
C57 C53 Co1 70.0(10) . . ?
C56 C53 Co1 66.4(10) . . ?
C57 C53 H61 128.4 . . ?
C56 C53 H61 128.4 . . ?
Co1 C53 H61 126.6 . . ?
C53 C57 C54 110(3) . . ?
C53 C57 Co1 73.5(12) . . ?
C54 C57 Co1 68.9(11) . . ?
C53 C57 H62 125.2 . . ?
C54 C57 H62 125.2 . . ?
Co1 C57 H62 124.0 . . ?
C55 C54 C57 109(3) . . ?
C55 C54 Co1 75.1(17) . . ?
C57 C54 Co1 70.8(11) . . ?
C55 C54 H63 125.7 . . ?
C57 C54 H63 125.7 . . ?
Co1 C54 H63 120.2 . . ?
C56 C55 C54 107(2) . . ?
C56 C55 Co1 67.4(13) . . ?
C54 C55 Co1 68.0(12) . . ?
C56 C55 H64 126.7 . . ?
C54 C55 H64 126.7 . . ?
Co1 C55 H64 129.5 . . ?
C55 C56 C53 111(3) . . ?
C55 C56 Co1 75.8(15) . . ?
C53 C56 Co1 72.7(11) . . ?
C55 C56 H65 124.4 . . ?
C53 C56 H65 124.4 . . ?
Co1 C56 H65 118.8 . . ?
O3 C51 H7 109.5 . . ?
O3 C51 H8 109.5 . . ?
H7 C51 H8 109.5 . . ?
O3 C51 H9 109.5 . . ?
H7 C51 H9 109.5 . . ?
H8 C51 H9 109.5 . . ?
O4 C52 H10 109.5 . . ?
O4 C52 H11 109.5 . . ?
H10 C52 H11 109.5 . . ?
O4 C52 H12 109.5 . . ?
H10 C52 H12 109.5 . . ?
H11 C52 H12 109.5 . . ?
C63 O9 P2 121.6(19) . . ?
C60 O10 P2 122.5(14) . . ?
C58 O8 P3 125(2) . . ?
O8 C58 H13 109.5 . . ?
O8 C58 H14 109.5 . . ?
H13 C58 H14 109.5 . . ?
O8 C58 H15 109.5 . . ?
H13 C58 H15 109.5 . . ?
H14 C58 H15 109.5 . . ?
C64 O11 P3 108(2) . . ?
O10 C60 H16 109.5 . . ?
O10 C60 H17 109.5 . . ?
H16 C60 H17 109.5 . . ?
O10 C60 H18 109.5 . . ?
H16 C60 H18 109.5 . . ?
H17 C60 H18 109.5 . . ?
O9 C63 H19 109.5 . . ?
O9 C63 H20 109.5 . . ?
H19 C63 H20 109.5 . . ?
O9 C63 H21 109.5 . . ?
H19 C63 H21 109.5 . . ?
H20 C63 H21 109.5 . . ?
O11 C64 H22 109.5 . . ?
O11 C64 H23 109.5 . . ?
H22 C64 H23 109.5 . . ?
O11 C64 H24 109.5 . . ?
H22 C64 H24 109.5 . . ?
H23 C64 H24 109.5 . . ?

loop_
_geom_bond_atom_site_label_1
_geom_bond_atom_site_label_2
_geom_bond_distance
_geom_bond_site_symmetry_2
_geom_bond_publ_flag
Lu1 O1 2.190(7) . ?
Lu1 O2 2.193(8) . ?
Lu1 O6 2.203(8) . ?
Lu1 O7 2.241(10) . ?
Lu1 O5 2.257(9) . ?
Lu1 N2 2.395(8) . ?
Lu1 N4 2.406(9) . ?
Co1 C56 2.03(2) . ?
Co1 C54 2.050(19) . ?
Co1 C57 2.076(19) . ?
Co1 P1 2.090(6) . ?
Co1 C53 2.118(16) . ?
Co1 P2 2.121(5) . ?
Co1 C55 2.14(2) . ?
Co1 P3 2.169(7) . ?
N5 C11 1.335(12) . ?
N5 C12 1.372(13) . ?
O1 C11 1.294(12) . ?
O2 C38 1.278(12) . ?
C38 N3 1.351(12) . ?
C38 C30 1.448(13) . ?
C12 C14 1.377(14) . ?
C12 C50 1.489(13) . ?
C14 C15 1.413(15) . ?
C14 H49 0.9500 . ?
N3 C50 1.355(13) 5 ?
C47 C35 1.34(2) . ?
C47 C31 1.40(2) . ?
C47 C44 1.521(15) . ?
N2 C19 1.319(13) . ?
N2 C7 1.447(13) . ?
C48 C15 1.359(14) . ?
C48 C19 1.453(14) . ?
C48 C11 1.463(14) . ?
N4 C32 1.290(14) . ?
N4 C1 1.526(12) . ?
C28 C30 1.376(15) . ?
C28 C39 1.393(15) . ?
C28 C29 1.489(14) . ?
C29 C34 1.369(18) . ?
C29 C33 1.391(17) . ?
C30 C32 1.459(13) . ?
C1 C7 1.534(19) . ?
C1 C5 1.541(16) . ?
C1 H38 1.0000 . ?
C31 C33 1.391(14) . ?
C31 H25 0.9500 . ?
C39 C50 1.361(13) 5 ?
C39 H26 0.9500 . ?
C18 C23 1.339(18) . ?
C18 C49 1.412(16) . ?
C18 C15 1.507(14) . ?
C32 H27 0.9500 . ?
C41 C23 1.52(2) . ?
C41 H50 0.9800 . ?
C41 H51 0.9800 . ?
C41 H52 0.9800 . ?
C19 H39 0.9500 . ?
C20 C21 1.33(3) . ?
C20 C49 1.336(19) . ?
C20 H53 0.9500 . ?
C44 H28 0.9800 . ?
C44 H29 0.9800 . ?
C44 H30 0.9800 . ?
C45 C33 1.502(18) . ?
C45 H31 0.9800 . ?
C45 H32 0.9800 . ?
C45 H33 0.9800 . ?
C2 C62 1.514(19) . ?
C2 C7 1.555(15) . ?
C2 H40 0.9900 . ?
C2 H41 0.9900 . ?
C10 C5 1.584(17) . ?
C10 C62 1.60(3) . ?
C10 H42 0.9900 . ?
C10 H43 0.9900 . ?
C21 C22 1.40(2) . ?
C21 C43 1.53(2) . ?
C22 C23 1.404(17) . ?
C22 H54 0.9500 . ?
C34 C35 1.378(19) . ?
C34 C46 1.52(2) . ?
C46 H34 0.9800 . ?
C46 H35 0.9800 . ?
C46 H36 0.9800 . ?
C42 C49 1.57(2) . ?
C42 H55 0.9800 . ?
C42 H56 0.9800 . ?
C42 H57 0.9800 . ?
C5 H44 0.9900 . ?
C5 H45 0.9900 . ?
C35 H37 0.9500 . ?
C7 H46 1.0000 . ?
C62 H47 0.9900 . ?
C62 H48 0.9900 . ?
C43 H58 0.9800 . ?
C43 H59 0.9800 . ?
C43 H60 0.9800 . ?
P1 O5 1.529(11) . ?
P1 O4 1.566(14) . ?
P1 O3 1.666(13) . ?
P2 O7 1.511(11) . ?
P2 O9 1.570(14) . ?
P2 O10 1.648(15) . ?
P3 O6 1.553(11) . ?
P3 O11 1.565(14) . ?
P3 O8 1.684(18) . ?
O3 C51 1.453(17) . ?
O4 C52 1.40(2) . ?
C53 C57 1.31(3) . ?
C53 C56 1.45(3) . ?
C53 H61 0.9500 . ?
C57 C54 1.42(3) . ?
C57 H62 0.9500 . ?
C54 C55 1.33(4) . ?
C54 H63 0.9500 . ?
C55 C56 1.32(4) . ?
C55 H64 0.9500 . ?
C56 H65 0.9500 . ?
C51 H7 0.9800 . ?
C51 H8 0.9800 . ?
C51 H9 0.9800 . ?
C52 H10 0.9800 . ?
C52 H11 0.9800 . ?
C52 H12 0.9800 . ?
O9 C63 1.42(2) . ?
O10 C60 1.422(19) . ?
O8 C58 1.43(2) . ?
C58 H13 0.9800 . ?
C58 H14 0.9800 . ?
C58 H15 0.9800 . ?
O11 C64 1.48(2) . ?
C60 H16 0.9800 . ?
C60 H17 0.9800 . ?
C60 H18 0.9800 . ?
C63 H19 0.9800 . ?
C63 H20 0.9800 . ?
C63 H21 0.9800 . ?
C64 H22 0.9800 . ?
C64 H23 0.9800 . ?
C64 H24 0.9800 . ?

loop_
_geom_torsion_atom_site_label_1
_geom_torsion_atom_site_label_2
_geom_torsion_atom_site_label_3
_geom_torsion_atom_site_label_4
_geom_torsion
_geom_torsion_site_symmetry_1
_geom_torsion_site_symmetry_2
_geom_torsion_site_symmetry_3
_geom_torsion_site_symmetry_4
_geom_torsion_publ_flag
Lu1 O2 C38 N3 143.6(8) . . . . ?
Lu1 O2 C38 C30 -38.8(15) . . . . ?
C11 N5 C12 C14 -1.3(17) . . . . ?
C11 N5 C12 C50 177.9(10) . . . . ?
N5 C12 C14 C15 3.1(17) . . . . ?
C50 C12 C14 C15 -176.1(10) . . . . ?
O2 C38 N3 C50 178.8(10) . . . 5 ?
C30 C38 N3 C50 1.2(15) . . . 5 ?
C30 C28 C29 C34 -103.0(14) . . . . ?
C39 C28 C29 C34 80.4(15) . . . . ?
C30 C28 C29 C33 75.6(15) . . . . ?
C39 C28 C29 C33 -101.0(13) . . . . ?
Lu1 O1 C11 N5 -157.2(9) . . . . ?
Lu1 O1 C11 C48 19(2) . . . . ?
C12 N5 C11 O1 175.8(11) . . . . ?
C12 N5 C11 C48 -0.3(17) . . . . ?
C15 C48 C11 O1 -175.8(12) . . . . ?
C19 C48 C11 O1 8.9(18) . . . . ?
C15 C48 C11 N5 -0.1(17) . . . . ?
C19 C48 C11 N5 -175.4(11) . . . . ?
C39 C28 C30 C38 1.6(16) . . . . ?
C29 C28 C30 C38 -175.0(10) . . . . ?
C39 C28 C30 C32 -175.5(10) . . . . ?
C29 C28 C30 C32 7.8(17) . . . . ?
O2 C38 C30 C28 179.0(10) . . . . ?
N3 C38 C30 C28 -3.5(15) . . . . ?
O2 C38 C30 C32 -3.9(16) . . . . ?
N3 C38 C30 C32 173.6(10) . . . . ?
C32 N4 C1 C7 -174.6(10) . . . . ?
Lu1 N4 C1 C7 9.4(12) . . . . ?
C32 N4 C1 C5 -52.3(17) . . . . ?
Lu1 N4 C1 C5 131.7(11) . . . . ?
C35 C47 C31 C33 -4.8(19) . . . . ?
C44 C47 C31 C33 -177.8(11) . . . . ?
C30 C28 C39 C50 2.3(17) . . . 5 ?
C29 C28 C39 C50 179.0(11) . . . 5 ?
C1 N4 C32 C30 -178.0(10) . . . . ?
Lu1 N4 C32 C30 -2.5(16) . . . . ?
C28 C30 C32 N4 -160.4(11) . . . . ?
C38 C30 C32 N4 22.5(17) . . . . ?
C7 N2 C19 C48 -177.5(12) . . . . ?
Lu1 N2 C19 C48 -6.3(18) . . . . ?
C15 C48 C19 N2 171.9(12) . . . . ?
C11 C48 C19 N2 -12.9(19) . . . . ?
C19 C48 C15 C14 177.3(11) . . . . ?
C11 C48 C15 C14 2.0(17) . . . . ?
C19 C48 C15 C18 -8.1(17) . . . . ?
C11 C48 C15 C18 176.6(10) . . . . ?
C12 C14 C15 C48 -3.5(17) . . . . ?
C12 C14 C15 C18 -178.3(10) . . . . ?
C23 C18 C15 C48 -78.7(15) . . . . ?
C49 C18 C15 C48 104.5(13) . . . . ?
C23 C18 C15 C14 96.1(14) . . . . ?
C49 C18 C15 C14 -80.7(13) . . . . ?
C34 C29 C33 C31 -2.8(16) . . . . ?
C28 C29 C33 C31 178.6(10) . . . . ?
C34 C29 C33 C45 176.9(12) . . . . ?
C28 C29 C33 C45 -1.7(16) . . . . ?
C47 C31 C33 C29 3.4(16) . . . . ?
C47 C31 C33 C45 -176.4(11) . . . . ?
C49 C20 C21 C22 2(2) . . . . ?
C49 C20 C21 C43 179.6(13) . . . . ?
C20 C21 C22 C23 0(2) . . . . ?
C43 C21 C22 C23 -177.7(14) . . . . ?
C33 C29 C34 C35 4(2) . . . . ?
C28 C29 C34 C35 -177.8(13) . . . . ?
C33 C29 C34 C46 -174.7(15) . . . . ?
C28 C29 C34 C46 4(2) . . . . ?
N4 C1 C5 C10 177.4(15) . . . . ?
C7 C1 C5 C10 -63.4(19) . . . . ?
C62 C10 C5 C1 62(2) . . . . ?
C31 C47 C35 C34 6(2) . . . . ?
C44 C47 C35 C34 178.6(14) . . . . ?
C29 C34 C35 C47 -5(2) . . . . ?
C46 C34 C35 C47 173.3(17) . . . . ?
C49 C18 C23 C22 0.3(19) . . . . ?
C15 C18 C23 C22 -176.7(12) . . . . ?
C49 C18 C23 C41 -176.4(13) . . . . ?
C15 C18 C23 C41 7(2) . . . . ?
C21 C22 C23 C18 -1(2) . . . . ?
C21 C22 C23 C41 175.7(15) . . . . ?
C19 N2 C7 C1 -119.8(12) . . . . ?
Lu1 N2 C7 C1 67.2(11) . . . . ?
C19 N2 C7 C2 0(2) . . . . ?
Lu1 N2 C7 C2 -173.4(13) . . . . ?
N4 C1 C7 N2 -48.2(13) . . . . ?
C5 C1 C7 N2 -171.2(11) . . . . ?
N4 C1 C7 C2 -174.7(11) . . . . ?
C5 C1 C7 C2 62.2(15) . . . . ?
C62 C2 C7 N2 178.2(16) . . . . ?
C62 C2 C7 C1 -63(2) . . . . ?
C7 C2 C62 C10 66(2) . . . . ?
C5 C10 C62 C2 -65(2) . . . . ?
C21 C20 C49 C18 -3(2) . . . . ?
C21 C20 C49 C42 177.0(14) . . . . ?
C23 C18 C49 C20 1.6(17) . . . . ?
C15 C18 C49 C20 178.6(11) . . . . ?
C23 C18 C49 C42 -178.2(13) . . . . ?
C15 C18 C49 C42 -1.1(16) . . . . ?
O11 P3 O6 Lu1 179.8(11) . . . . ?
O8 P3 O6 Lu1 -81.7(13) . . . . ?
Co1 P3 O6 Lu1 40.8(12) . . . . ?
N5 C12 C50 N3 9.9(15) . . . 6 ?
C14 C12 C50 N3 -170.9(10) . . . 6 ?
N5 C12 C50 C39 -173.9(11) . . . 6 ?
C14 C12 C50 C39 5.3(17) . . . 6 ?
O4 P1 O5 Lu1 175.9(10) . . . . ?
O3 P1 O5 Lu1 -74.1(10) . . . . ?
Co1 P1 O5 Lu1 42.1(10) . . . . ?
O9 P2 O7 Lu1 174.6(12) . . . . ?
O10 P2 O7 Lu1 -87.2(12) . . . . ?
Co1 P2 O7 Lu1 31.7(13) . . . . ?
O5 P1 O3 C51 -43.4(17) . . . . ?
O4 P1 O3 C51 71.4(16) . . . . ?
Co1 P1 O3 C51 -169.7(14) . . . . ?
O5 P1 O4 C52 -56(2) . . . . ?
O3 P1 O4 C52 -172(2) . . . . ?
Co1 P1 O4 C52 80(2) . . . . ?
C56 C53 C57 C54 -1.1(19) . . . . ?
Co1 C53 C57 C54 -59.6(12) . . . . ?
C56 C53 C57 Co1 58.5(11) . . . . ?
C53 C57 C54 C55 -4(3) . . . . ?
Co1 C57 C54 C55 -66.1(18) . . . . ?
C53 C57 C54 Co1 62.5(14) . . . . ?
C57 C54 C55 C56 7(3) . . . . ?
Co1 C54 C55 C56 -56.3(18) . . . . ?
C57 C54 C55 Co1 63.3(14) . . . . ?
C54 C55 C56 C53 -8(3) . . . . ?
Co1 C55 C56 C53 -64.6(13) . . . . ?
C54 C55 C56 Co1 56.7(19) . . . . ?
C57 C53 C56 C55 6(2) . . . . ?
Co1 C53 C56 C55 66.6(17) . . . . ?
C57 C53 C56 Co1 -61.0(12) . . . . ?
O7 P2 O9 C63 -38(3) . . . . ?
O10 P2 O9 C63 -149(3) . . . . ?
Co1 P2 O9 C63 104(2) . . . . ?
O7 P2 O10 C60 -30(3) . . . . ?
O9 P2 O10 C60 79(2) . . . . ?
Co1 P2 O10 C60 -159(2) . . . . ?
O6 P3 O8 C58 -55(3) . . . . ?
O11 P3 O8 C58 55(3) . . . . ?
Co1 P3 O8 C58 177(2) . . . . ?
O6 P3 O11 C64 -58(2) . . . . ?
O8 P3 O11 C64 -170(2) . . . . ?
Co1 P3 O11 C64 79(2) . . . . ?
